data_9017407
loop_
_publ_author_name
'Bezou, C.'
'Christensen, A. N.'
'Cox, D.'
'Lehmann, M.'
'Nonat, A.'

_publ_section_title
;
 Structures cristallines de CaSO4,0,5H2O et CaSO4,0,6H2O
 Note: CaSO4*0.6H2O
;
_journal_name_full 'Comptes Rendus de l'Academie des Sciences Paris'
_journal_page_first 43
_journal_page_last 48
_journal_volume 312
_journal_year 1991
_chemical_compound_source Synthetic
_chemical_formula_sum 'Ca3 H3.6 O13.8 S3'
_chemical_name_mineral Bassanite
_space_group_IT_number 5
_space_group_name_Hall 'C 2y'
_space_group_name_H-M_alt 'C 1 2 1'
_symmetry_space_group_name_H-M 'C 1 2 1'
_cell_angle_alpha 90
_cell_angle_beta 90.00
_cell_angle_gamma 90
_cell_formula_units_Z 2
_cell_length_a 11.9991
_cell_length_b 6.9254
_cell_length_c 6.3766
_cell_volume 529.886
_database_code_amcsd 0019824
_exptl_crystal_density_diffrn 2.763
_cod_data_source_file inputs/fixed/downloads/14/14758.cif
_cod_data_source_block 14758
_cod_original_formula_sum 'Ca3 S3 O13.8 H3.6'
_cod_database_code 9017407

loop_
_space_group_symop_operation_xyz
x,y,z
1/2+x,1/2+y,z
-x,y,-z
1/2-x,1/2+y,-z

loop_
_atom_site_label
_atom_site_fract_x
_atom_site_fract_y
_atom_site_fract_z
_atom_site_occupancy
_atom_site_U_iso_or_equiv
_atom_site_type_symbol
_atom_site_attached_hydrogens
Ca1 0.27430 0.18180 0.65500 1.00000 0.00507 Ca 0
Ca2 0.00000 0.00000 0.00000 1.00000 0.00481 Ca 0
S1 0.00000 0.00000 0.50000 1.00000 0.00899 S 0
S2 0.26840 0.15430 0.16420 1.00000 0.01064 S 0
O1 0.05660 0.86780 0.35240 1.00000 0.02102 O 0
O2 -0.09050 0.10590 0.39290 1.00000 0.01862 O 0
O3 0.24240 0.31830 0.30660 1.00000 0.02102 O 0
O4 0.36570 0.17200 0.02340 1.00000 0.02166 O 0
O5 0.19620 0.06510 0.00080 1.00000 0.02254 O 0
O6 0.29810 -0.01630 0.29460 1.00000 0.02077 O 0
Ow7 0.05560 0.48460 0.29470 0.90000 0.02761 O 0
H1 0.05840 0.34790 0.35080 0.90000 0.09372 H 0
H2 -0.00300 0.49230 0.18020 0.90000 0.11791 H 0

loop_
_cod_changelog_entry_id
_cod_changelog_entry_author
_cod_changelog_entry_date
_cod_changelog_entry_text
1
;cod-tools version 3.8.0
Id: cif_guess_AMCSD_atom_types 9581 2023-05-17 12:35:41Z saulius
;
2023-05-18T08:46:47+03:00
;Derived atom types and hydrogen counts
from atom names that follow the AMCSD naming convention
(Wat == water, O-H == hydroxyl).
;

loop_
_cod_related_entry_id
_cod_related_entry_database
_cod_related_entry_code
1 AMCSD 0019824
